data_7241354
loop_
_publ_author_name
'Liu, Shan-Shan'
'Liu, Bin'
'Ding, Man-Man'
'Meng, Yin-Shan'
'Jing, Jia-Hui'
'Zhang, Yi-Quan'
'Wang, Xincheng'
'Lin, Shijing'

_publ_section_title
;
 Substituent effects of auxiliary ligand in mononuclear dibenzoylmethane
 DyIII/ErIII complexes: Single-molecule magnetic behavior and luminescence
 properties
;
_journal_name_full CrystEngComm
_journal_paper_doi 10.1039/D0CE01147A
_journal_year 2020
_chemical_formula_sum 'C42 H34 Er N3 O9'
_chemical_formula_weight 891.98
_space_group_IT_number 14
_space_group_name_Hall '-P 2yn'
_space_group_name_H-M_alt 'P 1 21/n 1'
_symmetry_cell_setting monoclinic
_symmetry_space_group_name_H-M 'P 1 21/n 1'
_atom_sites_solution_hydrogens geom
_atom_sites_solution_primary direct
_atom_sites_solution_secondary difmap
_audit_creation_method SHELXL-97
_audit_update_record
;
2020-06-28 deposited with the CCDC.	2020-10-05 downloaded from the CCDC.
;
_cell_angle_alpha 90.00
_cell_angle_beta 94.344(2)
_cell_angle_gamma 90.00
_cell_formula_units_Z 4
_cell_length_a 10.4163(11)
_cell_length_b 21.9688(19)
_cell_length_c 16.7477(15)
_cell_measurement_reflns_used 4235
_cell_measurement_temperature 298(2)
_cell_measurement_theta_max 28.406
_cell_measurement_theta_min 2.394
_cell_volume 3821.4(6)
_computing_cell_refinement 'Bruker SMART'
_computing_data_collection 'Bruker SMART'
_computing_data_reduction 'Bruker SHELXTL'
_computing_molecular_graphics 'Bruker SHELXTL'
_computing_publication_material 'Bruker SHELXTL'
_computing_structure_refinement 'SHELXL-97 (Sheldrick, 1997)'
_computing_structure_solution 'SHELXS-97 (Sheldrick, 1990)'
_diffrn_ambient_temperature 298(2)
_diffrn_measured_fraction_theta_full 0.999
_diffrn_measured_fraction_theta_max 0.999
_diffrn_measurement_device_type 'CCD area detector'
_diffrn_measurement_method 'phi and omega scans'
_diffrn_radiation_monochromator graphite
_diffrn_radiation_source 'fine-focus sealed tube'
_diffrn_radiation_type MoK\a
_diffrn_radiation_wavelength 0.71073
_diffrn_reflns_av_R_equivalents 0.1339
_diffrn_reflns_av_sigmaI/netI 0.1158
_diffrn_reflns_limit_h_max 10
_diffrn_reflns_limit_h_min -12
_diffrn_reflns_limit_k_max 26
_diffrn_reflns_limit_k_min -21
_diffrn_reflns_limit_l_max 19
_diffrn_reflns_limit_l_min -18
_diffrn_reflns_number 19173
_diffrn_reflns_theta_full 25.02
_diffrn_reflns_theta_max 25.02
_diffrn_reflns_theta_min 2.17
_exptl_absorpt_coefficient_mu 2.256
_exptl_absorpt_correction_T_max 0.9354
_exptl_absorpt_correction_T_min 0.6869
_exptl_absorpt_correction_type multi-scan
_exptl_absorpt_process_details sadabs
_exptl_crystal_density_diffrn 1.550
_exptl_crystal_density_method 'not measured'
_exptl_crystal_description block
_exptl_crystal_F_000 1788
_exptl_crystal_size_max 0.18
_exptl_crystal_size_mid 0.06
_exptl_crystal_size_min 0.03
_refine_diff_density_max 1.488
_refine_diff_density_min -1.625
_refine_diff_density_rms 0.148
_refine_ls_extinction_method none
_refine_ls_goodness_of_fit_ref 1.060
_refine_ls_hydrogen_treatment mixed
_refine_ls_matrix_type full
_refine_ls_number_parameters 498
_refine_ls_number_reflns 6735
_refine_ls_number_restraints 0
_refine_ls_restrained_S_all 1.060
_refine_ls_R_factor_all 0.1019
_refine_ls_R_factor_gt 0.0609
_refine_ls_shift/su_max 0.001
_refine_ls_shift/su_mean 0.000
_refine_ls_structure_factor_coef Fsqd
_refine_ls_weighting_details 'calc w=1/[\s^2^(Fo^2^)+(0.0482P)^2^+0.0000P] where P=(Fo^2^+2Fc^2^)/3'
_refine_ls_weighting_scheme calc
_refine_ls_wR_factor_gt 0.1282
_refine_ls_wR_factor_ref 0.1422
_reflns_number_gt 4220
_reflns_number_total 6735
_reflns_threshold_expression >2sigma(I)
_cod_data_source_file d0ce01147a2.cif
_cod_data_source_block 190629c
_cod_depositor_comments
;
The following automatic conversions were performed:

data item '_symmetry_cell_setting' value 'Monoclinic' was changed to
'monoclinic' in accordance with the
/home/data/users/saulius/crontab/automatic-downloads/rss-feeds/RSC/lib/dictionaries/cif_core.dic
dictionary named 'cif_core.dic' version 2.4.2 last updated on
2011-04-26.

Automatic conversion script
Id: cif_fix_values 7556 2019-12-06 15:28:31Z antanas 
;
_cod_original_sg_symbol_H-M P2(1)/n
_cod_database_code 7241354

loop_
_symmetry_equiv_pos_as_xyz
'x, y, z'
'-x+1/2, y+1/2, -z+1/2'
'-x, -y, -z'
'x-1/2, -y-1/2, z-1/2'

loop_
_atom_site_label
_atom_site_type_symbol
_atom_site_fract_x
_atom_site_fract_y
_atom_site_fract_z
_atom_site_U_iso_or_equiv
_atom_site_adp_type
_atom_site_occupancy
_atom_site_symmetry_multiplicity
_atom_site_calc_flag
_atom_site_refinement_flags
_atom_site_disorder_assembly
_atom_site_disorder_group
Er1 Er 0.74782(3) 0.149767(15) 0.48334(2) 0.04418(16) Uani 1 1 d . . .
N1 N 0.5630(6) 0.1075(3) 0.3942(4) 0.0515(17) Uani 1 1 d . . .
N2 N 0.7310(6) 0.0348(3) 0.4794(4) 0.0462(16) Uani 1 1 d . . .
N3 N 0.8463(8) 0.1563(3) 0.3267(5) 0.061(2) Uani 1 1 d . . .
O1 O 0.2458(6) 0.0366(3) 0.2597(4) 0.0754(19) Uani 1 1 d . . .
O2 O 0.6940(6) -0.1533(2) 0.4736(4) 0.0732(19) Uani 1 1 d . . .
O3 O 0.8633(5) 0.2358(2) 0.5139(3) 0.0563(15) Uani 1 1 d . . .
O4 O 0.9223(5) 0.1213(2) 0.5703(3) 0.0499(14) Uani 1 1 d . . .
O5 O 0.6575(5) 0.1450(2) 0.6009(3) 0.0534(14) Uani 1 1 d . . .
O6 O 0.5978(5) 0.2254(2) 0.4774(3) 0.0547(14) Uani 1 1 d . . .
O7 O 0.8932(6) 0.1206(3) 0.3813(4) 0.0667(17) Uani 1 1 d . . .
O8 O 0.7634(6) 0.1944(3) 0.3474(4) 0.0664(17) Uani 1 1 d . . .
O9 O 0.8793(7) 0.1550(3) 0.2581(5) 0.084(2) Uani 1 1 d . . .
C1 C 0.4807(9) 0.1443(4) 0.3518(5) 0.057(2) Uani 1 1 d . . .
H1 H 0.4966 0.1859 0.3538 0.069 Uiso 1 1 calc R . .
C2 C 0.3744(8) 0.1244(4) 0.3055(6) 0.059(2) Uani 1 1 d . . .
H2 H 0.3214 0.1520 0.2766 0.071 Uiso 1 1 calc R . .
C3 C 0.3475(8) 0.0632(4) 0.3023(6) 0.060(2) Uani 1 1 d . . .
C4 C 0.4319(8) 0.0239(4) 0.3451(5) 0.054(2) Uani 1 1 d . . .
H4 H 0.4162 -0.0178 0.3434 0.065 Uiso 1 1 calc R . .
C5 C 0.5386(8) 0.0457(4) 0.3902(5) 0.049(2) Uani 1 1 d . . .
C6 C 0.6322(8) 0.0066(3) 0.4371(5) 0.045(2) Uani 1 1 d . . .
C7 C 0.6212(8) -0.0564(4) 0.4359(5) 0.057(2) Uani 1 1 d . . .
H7 H 0.5516 -0.0746 0.4072 0.069 Uiso 1 1 calc R . .
C8 C 0.7133(8) -0.0924(4) 0.4773(6) 0.058(2) Uani 1 1 d . . .
C9 C 0.8152(8) -0.0641(4) 0.5194(5) 0.056(2) Uani 1 1 d . . .
H9 H 0.8794 -0.0865 0.5476 0.067 Uiso 1 1 calc R . .
C10 C 0.8187(8) -0.0007(3) 0.5183(5) 0.055(2) Uani 1 1 d . . .
H10 H 0.8875 0.0183 0.5468 0.066 Uiso 1 1 calc R . .
C11 C 0.1557(9) 0.0757(5) 0.2166(7) 0.092(4) Uani 1 1 d . . .
H11A H 0.1143 0.1010 0.2537 0.138 Uiso 1 1 calc R . .
H11B H 0.0922 0.0515 0.1866 0.138 Uiso 1 1 calc R . .
H11C H 0.2001 0.1007 0.1807 0.138 Uiso 1 1 calc R . .
C12 C 0.7819(9) -0.1924(4) 0.5203(6) 0.078(3) Uani 1 1 d . . .
H12A H 0.7865 -0.1799 0.5753 0.116 Uiso 1 1 calc R . .
H12B H 0.8658 -0.1898 0.5004 0.116 Uiso 1 1 calc R . .
H12C H 0.7518 -0.2337 0.5161 0.116 Uiso 1 1 calc R . .
C13 C 0.9286(8) 0.2534(3) 0.5749(5) 0.048(2) Uani 1 1 d . . .
C14 C 0.9828(9) 0.2140(4) 0.6364(6) 0.064(3) Uani 1 1 d . . .
H14 H 1.0164 0.2307 0.6845 0.076 Uiso 1 1 calc R . .
C15 C 0.9866(8) 0.1498(3) 0.6258(5) 0.0448(19) Uani 1 1 d . . .
C16 C 0.9493(9) 0.3208(4) 0.5854(5) 0.055(2) Uani 1 1 d . . .
C17 C 1.0490(10) 0.3452(4) 0.6340(6) 0.078(3) Uani 1 1 d . . .
H17 H 1.1051 0.3196 0.6639 0.094 Uiso 1 1 calc R . .
C18 C 1.0664(13) 0.4086(5) 0.6389(7) 0.097(4) Uani 1 1 d . . .
H18 H 1.1342 0.4249 0.6714 0.117 Uiso 1 1 calc R . .
C19 C 0.9831(13) 0.4460(5) 0.5956(8) 0.095(4) Uani 1 1 d . . .
H19 H 0.9952 0.4879 0.5980 0.114 Uiso 1 1 calc R . .
C20 C 0.8814(11) 0.4224(5) 0.5484(8) 0.090(3) Uani 1 1 d . . .
H20 H 0.8230 0.4484 0.5210 0.108 Uiso 1 1 calc R . .
C21 C 0.8656(10) 0.3593(4) 0.5414(6) 0.070(3) Uani 1 1 d . . .
H21 H 0.7992 0.3433 0.5075 0.084 Uiso 1 1 calc R . .
C22 C 1.0785(8) 0.1140(4) 0.6801(5) 0.050(2) Uani 1 1 d . . .
C23 C 1.1837(10) 0.1401(4) 0.7232(7) 0.079(3) Uani 1 1 d . . .
H23 H 1.1954 0.1820 0.7202 0.094 Uiso 1 1 calc R . .
C24 C 1.2706(10) 0.1064(5) 0.7700(7) 0.095(4) Uani 1 1 d . . .
H24 H 1.3415 0.1250 0.7969 0.114 Uiso 1 1 calc R . .
C25 C 1.2513(11) 0.0437(5) 0.7766(7) 0.090(4) Uani 1 1 d . . .
H25 H 1.3096 0.0202 0.8082 0.109 Uiso 1 1 calc R . .
C26 C 1.1460(11) 0.0166(5) 0.7365(6) 0.087(3) Uani 1 1 d . . .
H26 H 1.1327 -0.0251 0.7414 0.104 Uiso 1 1 calc R . .
C27 C 1.0603(9) 0.0513(4) 0.6890(5) 0.066(3) Uani 1 1 d . . .
H27 H 0.9892 0.0327 0.6623 0.079 Uiso 1 1 calc R . .
C28 C 0.6141(7) 0.1877(4) 0.6461(5) 0.047(2) Uani 1 1 d . . .
C29 C 0.5724(8) 0.2438(3) 0.6163(5) 0.053(2) Uani 1 1 d . . .
H29 H 0.5490 0.2732 0.6526 0.064 Uiso 1 1 calc R . .
C30 C 0.5633(8) 0.2591(4) 0.5336(5) 0.052(2) Uani 1 1 d . . .
C31 C 0.6109(8) 0.1726(4) 0.7329(5) 0.050(2) Uani 1 1 d . . .
C32 C 0.5467(9) 0.2082(4) 0.7843(6) 0.065(3) Uani 1 1 d . . .
H32 H 0.5048 0.2432 0.7651 0.078 Uiso 1 1 calc R . .
C33 C 0.5436(10) 0.1924(5) 0.8647(7) 0.082(3) Uani 1 1 d . . .
H33 H 0.5010 0.2172 0.8990 0.098 Uiso 1 1 calc R . .
C34 C 0.6039(10) 0.1397(5) 0.8934(7) 0.078(3) Uani 1 1 d . . .
H34 H 0.6011 0.1288 0.9469 0.093 Uiso 1 1 calc R . .
C35 C 0.6681(9) 0.1037(5) 0.8420(6) 0.073(3) Uani 1 1 d . . .
H35 H 0.7096 0.0685 0.8610 0.088 Uiso 1 1 calc R . .
C36 C 0.6709(8) 0.1197(4) 0.7622(5) 0.057(2) Uani 1 1 d . . .
H36 H 0.7133 0.0948 0.7278 0.068 Uiso 1 1 calc R . .
C37 C 0.5065(8) 0.3215(4) 0.5084(5) 0.053(2) Uani 1 1 d . . .
C38 C 0.4332(9) 0.3558(4) 0.5583(6) 0.060(2) Uani 1 1 d . . .
H38 H 0.4113 0.3402 0.6070 0.072 Uiso 1 1 calc R . .
C39 C 0.3937(11) 0.4137(4) 0.5340(7) 0.083(3) Uani 1 1 d . . .
H39 H 0.3450 0.4374 0.5664 0.100 Uiso 1 1 calc R . .
C40 C 0.4265(10) 0.4353(5) 0.4629(8) 0.080(3) Uani 1 1 d . . .
H40 H 0.4009 0.4746 0.4481 0.096 Uiso 1 1 calc R . .
C41 C 0.4945(10) 0.4029(5) 0.4120(7) 0.081(3) Uani 1 1 d . . .
H41 H 0.5138 0.4185 0.3627 0.097 Uiso 1 1 calc R . .
C42 C 0.5344(9) 0.3450(4) 0.4369(6) 0.067(3) Uani 1 1 d . . .
H42 H 0.5817 0.3216 0.4034 0.081 Uiso 1 1 calc R . .

loop_
_atom_site_aniso_label
_atom_site_aniso_U_11
_atom_site_aniso_U_22
_atom_site_aniso_U_33
_atom_site_aniso_U_23
_atom_site_aniso_U_13
_atom_site_aniso_U_12
Er1 0.0545(3) 0.0335(2) 0.0452(3) -0.00229(16) 0.00801(16) -0.00055(18)
N1 0.056(4) 0.035(4) 0.063(5) 0.004(3) 0.002(3) 0.001(3)
N2 0.060(4) 0.031(4) 0.047(4) -0.001(3) -0.001(3) 0.002(3)
N3 0.075(6) 0.049(5) 0.062(6) -0.010(4) 0.017(4) -0.016(4)
O1 0.057(4) 0.075(5) 0.091(5) -0.011(4) -0.022(4) -0.001(3)
O2 0.080(4) 0.024(3) 0.115(6) 0.001(3) 0.001(4) -0.004(3)
O3 0.075(4) 0.038(3) 0.055(4) 0.000(3) 0.001(3) -0.013(3)
O4 0.056(3) 0.036(3) 0.056(4) -0.004(3) -0.005(3) -0.002(3)
O5 0.067(4) 0.047(3) 0.048(4) 0.003(3) 0.012(3) 0.004(3)
O6 0.064(4) 0.055(4) 0.046(4) -0.005(3) 0.007(3) 0.013(3)
O7 0.083(5) 0.064(4) 0.056(4) 0.006(3) 0.022(3) 0.012(4)
O8 0.087(5) 0.054(4) 0.060(4) 0.008(3) 0.017(3) 0.003(4)
O9 0.117(6) 0.080(5) 0.059(5) -0.002(4) 0.031(4) 0.000(4)
C1 0.066(6) 0.042(5) 0.064(6) 0.004(4) 0.006(5) 0.002(5)
C2 0.048(6) 0.066(6) 0.064(7) -0.007(5) 0.002(4) 0.009(5)
C3 0.056(6) 0.054(6) 0.070(7) -0.005(5) -0.003(5) 0.015(5)
C4 0.060(6) 0.049(5) 0.055(6) -0.010(4) 0.009(4) 0.000(4)
C5 0.050(5) 0.046(5) 0.053(6) -0.004(4) 0.013(4) -0.005(4)
C6 0.064(6) 0.029(4) 0.042(5) -0.001(3) 0.005(4) -0.003(4)
C7 0.069(6) 0.048(5) 0.055(6) -0.005(4) -0.003(4) -0.012(5)
C8 0.051(6) 0.039(5) 0.083(7) 0.000(4) 0.004(5) 0.002(4)
C9 0.056(5) 0.041(5) 0.069(7) 0.007(4) -0.006(4) 0.014(4)
C10 0.062(6) 0.031(5) 0.071(7) -0.005(4) -0.007(4) 0.004(4)
C11 0.067(7) 0.103(9) 0.101(10) -0.016(7) -0.023(6) 0.015(6)
C12 0.097(8) 0.034(5) 0.104(9) 0.011(5) 0.020(6) 0.015(5)
C13 0.056(5) 0.034(4) 0.058(6) -0.008(4) 0.020(4) -0.006(4)
C14 0.085(7) 0.044(5) 0.060(7) -0.013(4) -0.003(5) -0.006(5)
C15 0.061(5) 0.039(4) 0.037(5) 0.000(4) 0.019(4) 0.000(4)
C16 0.068(6) 0.042(5) 0.059(6) -0.003(4) 0.018(5) 0.003(5)
C17 0.092(8) 0.063(7) 0.079(8) -0.003(5) -0.008(6) -0.018(6)
C18 0.142(11) 0.044(6) 0.103(10) -0.019(6) -0.008(8) -0.027(7)
C19 0.122(10) 0.046(6) 0.120(11) -0.010(7) 0.036(8) -0.010(7)
C20 0.097(9) 0.059(7) 0.115(10) 0.016(6) 0.023(7) 0.020(6)
C21 0.082(7) 0.042(6) 0.085(8) 0.003(5) 0.009(6) -0.006(5)
C22 0.063(6) 0.042(5) 0.044(5) -0.002(4) 0.000(4) -0.001(4)
C23 0.085(8) 0.060(7) 0.086(8) 0.009(5) -0.023(6) -0.008(5)
C24 0.081(8) 0.081(9) 0.116(10) 0.016(7) -0.038(7) -0.017(6)
C25 0.089(8) 0.081(8) 0.096(9) 0.006(6) -0.031(7) 0.018(6)
C26 0.124(10) 0.054(6) 0.078(8) 0.007(5) -0.017(7) 0.013(6)
C27 0.096(7) 0.041(5) 0.057(6) -0.007(4) -0.017(5) 0.007(5)
C28 0.047(5) 0.046(5) 0.050(6) -0.011(4) 0.013(4) -0.008(4)
C29 0.076(6) 0.024(4) 0.060(6) 0.000(4) 0.011(4) -0.001(4)
C30 0.058(5) 0.037(5) 0.062(7) 0.006(4) 0.002(4) 0.000(4)
C31 0.060(6) 0.043(5) 0.046(6) -0.001(4) -0.003(4) -0.005(4)
C32 0.100(7) 0.040(5) 0.056(7) -0.001(4) 0.021(5) 0.005(5)
C33 0.105(8) 0.066(7) 0.076(8) -0.015(6) 0.023(6) -0.005(6)
C34 0.091(8) 0.086(8) 0.055(7) 0.012(6) 0.008(5) 0.000(6)
C35 0.078(7) 0.083(7) 0.056(7) 0.012(5) -0.007(5) 0.019(6)
C36 0.051(5) 0.057(6) 0.061(7) -0.002(5) 0.003(4) 0.003(4)
C37 0.060(6) 0.041(5) 0.057(6) 0.001(4) -0.003(4) -0.004(4)
C38 0.074(6) 0.057(6) 0.049(6) -0.005(4) 0.007(4) 0.014(5)
C39 0.127(10) 0.045(6) 0.074(8) -0.010(5) -0.015(7) 0.029(6)
C40 0.094(8) 0.050(6) 0.092(9) 0.003(6) -0.025(7) 0.010(6)
C41 0.094(8) 0.068(7) 0.080(8) 0.027(6) 0.000(6) 0.005(6)
C42 0.073(7) 0.066(6) 0.064(7) 0.012(5) 0.015(5) 0.018(5)

loop_
_atom_type_symbol
_atom_type_description
_atom_type_scat_dispersion_real
_atom_type_scat_dispersion_imag
_atom_type_scat_source
C C 0.0033 0.0016 'International Tables Vol C Tables 4.2.6.8 and 6.1.1.4'
H H 0.0000 0.0000 'International Tables Vol C Tables 4.2.6.8 and 6.1.1.4'
N N 0.0061 0.0033 'International Tables Vol C Tables 4.2.6.8 and 6.1.1.4'
O O 0.0106 0.0060 'International Tables Vol C Tables 4.2.6.8 and 6.1.1.4'
Er Er -0.2586 4.9576 'International Tables Vol C Tables 4.2.6.8 and 6.1.1.4'

loop_
_geom_angle_atom_site_label_1
_geom_angle_atom_site_label_2
_geom_angle_atom_site_label_3
_geom_angle
_geom_angle_site_symmetry_1
_geom_angle_site_symmetry_3
_geom_angle_publ_flag
O5 Er1 O3 95.2(2) . . ?
O5 Er1 O6 75.0(2) . . ?
O3 Er1 O6 75.7(2) . . ?
O5 Er1 O4 78.4(2) . . ?
O3 Er1 O4 73.03(18) . . ?
O6 Er1 O4 136.38(19) . . ?
O5 Er1 O7 156.8(2) . . ?
O3 Er1 O7 91.7(2) . . ?
O6 Er1 O7 128.2(2) . . ?
O4 Er1 O7 82.6(2) . . ?
O5 Er1 O8 151.4(2) . . ?
O3 Er1 O8 79.0(2) . . ?
O6 Er1 O8 76.4(2) . . ?
O4 Er1 O8 125.1(2) . . ?
O7 Er1 O8 51.8(2) . . ?
O5 Er1 N1 98.6(2) . . ?
O3 Er1 N1 143.6(2) . . ?
O6 Er1 N1 75.7(2) . . ?
O4 Er1 N1 142.8(2) . . ?
O7 Er1 N1 88.6(2) . . ?
O8 Er1 N1 72.8(2) . . ?
O5 Er1 N2 86.7(2) . . ?
O3 Er1 N2 150.2(2) . . ?
O6 Er1 N2 132.9(2) . . ?
O4 Er1 N2 78.33(19) . . ?
O7 Er1 N2 76.5(2) . . ?
O8 Er1 N2 112.2(2) . . ?
N1 Er1 N2 64.5(2) . . ?
C1 N1 C5 117.3(7) . . ?
C1 N1 Er1 121.3(5) . . ?
C5 N1 Er1 121.3(5) . . ?
C10 N2 C6 116.9(6) . . ?
C10 N2 Er1 121.9(5) . . ?
C6 N2 Er1 121.2(5) . . ?
O9 N3 O8 121.2(8) . . ?
O9 N3 O7 122.6(8) . . ?
O8 N3 O7 116.2(8) . . ?
C3 O1 C11 117.5(7) . . ?
C8 O2 C12 118.6(7) . . ?
C13 O3 Er1 133.5(5) . . ?
C15 O4 Er1 132.0(5) . . ?
C28 O5 Er1 131.2(5) . . ?
C30 O6 Er1 128.7(5) . . ?
N3 O7 Er1 96.6(5) . . ?
N3 O8 Er1 94.8(5) . . ?
N1 C1 C2 124.2(8) . . ?
N1 C1 H1 117.9 . . ?
C2 C1 H1 117.9 . . ?
C3 C2 C1 119.1(8) . . ?
C3 C2 H2 120.4 . . ?
C1 C2 H2 120.4 . . ?
O1 C3 C2 126.0(8) . . ?
O1 C3 C4 116.1(8) . . ?
C2 C3 C4 117.9(8) . . ?
C5 C4 C3 121.1(8) . . ?
C5 C4 H4 119.4 . . ?
C3 C4 H4 119.4 . . ?
N1 C5 C4 120.4(7) . . ?
N1 C5 C6 115.7(7) . . ?
C4 C5 C6 124.0(7) . . ?
N2 C6 C7 121.5(7) . . ?
N2 C6 C5 117.1(6) . . ?
C7 C6 C5 121.4(7) . . ?
C8 C7 C6 120.5(8) . . ?
C8 C7 H7 119.7 . . ?
C6 C7 H7 119.7 . . ?
O2 C8 C9 125.2(8) . . ?
O2 C8 C7 116.5(7) . . ?
C9 C8 C7 118.3(7) . . ?
C8 C9 C10 117.7(7) . . ?
C8 C9 H9 121.2 . . ?
C10 C9 H9 121.2 . . ?
N2 C10 C9 125.1(8) . . ?
N2 C10 H10 117.5 . . ?
C9 C10 H10 117.5 . . ?
O1 C11 H11A 109.5 . . ?
O1 C11 H11B 109.5 . . ?
H11A C11 H11B 109.5 . . ?
O1 C11 H11C 109.5 . . ?
H11A C11 H11C 109.5 . . ?
H11B C11 H11C 109.5 . . ?
O2 C12 H12A 109.5 . . ?
O2 C12 H12B 109.5 . . ?
H12A C12 H12B 109.5 . . ?
O2 C12 H12C 109.5 . . ?
H12A C12 H12C 109.5 . . ?
H12B C12 H12C 109.5 . . ?
O3 C13 C14 124.3(7) . . ?
O3 C13 C16 117.8(8) . . ?
C14 C13 C16 117.8(8) . . ?
C15 C14 C13 121.6(8) . . ?
C15 C14 H14 119.2 . . ?
C13 C14 H14 119.2 . . ?
O4 C15 C14 124.3(8) . . ?
O4 C15 C22 117.6(7) . . ?
C14 C15 C22 118.0(7) . . ?
C17 C16 C21 119.4(8) . . ?
C17 C16 C13 123.2(8) . . ?
C21 C16 C13 117.4(8) . . ?
C16 C17 C18 120.5(10) . . ?
C16 C17 H17 119.7 . . ?
C18 C17 H17 119.7 . . ?
C19 C18 C17 119.5(11) . . ?
C19 C18 H18 120.3 . . ?
C17 C18 H18 120.3 . . ?
C18 C19 C20 120.8(10) . . ?
C18 C19 H19 119.6 . . ?
C20 C19 H19 119.6 . . ?
C19 C20 C21 120.0(10) . . ?
C19 C20 H20 120.0 . . ?
C21 C20 H20 120.0 . . ?
C16 C21 C20 119.7(10) . . ?
C16 C21 H21 120.1 . . ?
C20 C21 H21 120.1 . . ?
C23 C22 C27 117.3(8) . . ?
C23 C22 C15 122.9(7) . . ?
C27 C22 C15 119.8(7) . . ?
C24 C23 C22 122.5(9) . . ?
C24 C23 H23 118.8 . . ?
C22 C23 H23 118.8 . . ?
C23 C24 C25 119.0(9) . . ?
C23 C24 H24 120.5 . . ?
C25 C24 H24 120.5 . . ?
C26 C25 C24 120.1(9) . . ?
C26 C25 H25 120.0 . . ?
C24 C25 H25 120.0 . . ?
C25 C26 C27 119.9(10) . . ?
C25 C26 H26 120.0 . . ?
C27 C26 H26 120.0 . . ?
C26 C27 C22 121.2(9) . . ?
C26 C27 H27 119.4 . . ?
C22 C27 H27 119.4 . . ?
O5 C28 C29 122.8(8) . . ?
O5 C28 C31 115.9(7) . . ?
C29 C28 C31 121.2(7) . . ?
C28 C29 C30 123.8(7) . . ?
C28 C29 H29 118.1 . . ?
C30 C29 H29 118.1 . . ?
O6 C30 C29 125.6(7) . . ?
O6 C30 C37 116.2(8) . . ?
C29 C30 C37 118.3(8) . . ?
C32 C31 C36 118.8(8) . . ?
C32 C31 C28 122.0(8) . . ?
C36 C31 C28 119.1(8) . . ?
C31 C32 C33 120.8(9) . . ?
C31 C32 H32 119.6 . . ?
C33 C32 H32 119.6 . . ?
C34 C33 C32 120.0(10) . . ?
C34 C33 H33 120.0 . . ?
C32 C33 H33 120.0 . . ?
C35 C34 C33 119.4(10) . . ?
C35 C34 H34 120.3 . . ?
C33 C34 H34 120.3 . . ?
C34 C35 C36 120.2(9) . . ?
C34 C35 H35 119.9 . . ?
C36 C35 H35 119.9 . . ?
C35 C36 C31 120.8(9) . . ?
C35 C36 H36 119.6 . . ?
C31 C36 H36 119.6 . . ?
C42 C37 C38 119.1(8) . . ?
C42 C37 C30 118.5(8) . . ?
C38 C37 C30 122.3(9) . . ?
C39 C38 C37 118.9(10) . . ?
C39 C38 H38 120.5 . . ?
C37 C38 H38 120.5 . . ?
C40 C39 C38 119.5(10) . . ?
C40 C39 H39 120.3 . . ?
C38 C39 H39 120.3 . . ?
C39 C40 C41 123.4(10) . . ?
C39 C40 H40 118.3 . . ?
C41 C40 H40 118.3 . . ?
C40 C41 C42 116.8(11) . . ?
C40 C41 H41 121.6 . . ?
C42 C41 H41 121.6 . . ?
C37 C42 C41 122.3(10) . . ?
C37 C42 H42 118.9 . . ?
C41 C42 H42 118.9 . . ?

loop_
_geom_bond_atom_site_label_1
_geom_bond_atom_site_label_2
_geom_bond_distance
_geom_bond_site_symmetry_2
_geom_bond_publ_flag
Er1 O5 2.247(6) . ?
Er1 O3 2.278(5) . ?
Er1 O6 2.278(5) . ?
Er1 O4 2.327(5) . ?
Er1 O7 2.453(6) . ?
Er1 O8 2.495(6) . ?
Er1 N1 2.522(6) . ?
Er1 N2 2.532(6) . ?
N1 C1 1.342(9) . ?
N1 C5 1.381(10) . ?
N2 C10 1.333(9) . ?
N2 C6 1.354(9) . ?
N3 O9 1.223(10) . ?
N3 O8 1.270(9) . ?
N3 O7 1.275(9) . ?
O1 C3 1.362(10) . ?
O1 C11 1.427(10) . ?
O2 C8 1.354(9) . ?
O2 C12 1.441(10) . ?
O3 C13 1.245(9) . ?
O4 C15 1.269(9) . ?
O5 C28 1.309(9) . ?
O6 C30 1.271(10) . ?
C1 C2 1.374(11) . ?
C1 H1 0.9300 . ?
C2 C3 1.374(12) . ?
C2 H2 0.9300 . ?
C3 C4 1.392(11) . ?
C4 C5 1.381(10) . ?
C4 H4 0.9300 . ?
C5 C6 1.480(10) . ?
C6 C7 1.390(10) . ?
C7 C8 1.387(11) . ?
C7 H7 0.9300 . ?
C8 C9 1.378(11) . ?
C9 C10 1.392(10) . ?
C9 H9 0.9300 . ?
C10 H10 0.9300 . ?
C11 H11A 0.9600 . ?
C11 H11B 0.9600 . ?
C11 H11C 0.9600 . ?
C12 H12A 0.9600 . ?
C12 H12B 0.9600 . ?
C12 H12C 0.9600 . ?
C13 C14 1.429(12) . ?
C13 C16 1.503(11) . ?
C14 C15 1.422(10) . ?
C14 H14 0.9300 . ?
C15 C22 1.494(11) . ?
C16 C17 1.379(12) . ?
C16 C21 1.386(12) . ?
C17 C18 1.406(12) . ?
C17 H17 0.9300 . ?
C18 C19 1.363(15) . ?
C18 H18 0.9300 . ?
C19 C20 1.374(14) . ?
C19 H19 0.9300 . ?
C20 C21 1.399(13) . ?
C20 H20 0.9300 . ?
C21 H21 0.9300 . ?
C22 C23 1.389(12) . ?
C22 C27 1.400(11) . ?
C23 C24 1.368(13) . ?
C23 H23 0.9300 . ?
C24 C25 1.400(13) . ?
C24 H24 0.9300 . ?
C25 C26 1.377(13) . ?
C25 H25 0.9300 . ?
C26 C27 1.380(12) . ?
C26 H26 0.9300 . ?
C27 H27 0.9300 . ?
C28 C29 1.387(10) . ?
C28 C31 1.495(11) . ?
C29 C30 1.422(11) . ?
C29 H29 0.9300 . ?
C30 C37 1.537(11) . ?
C31 C32 1.372(12) . ?
C31 C36 1.391(11) . ?
C32 C33 1.393(13) . ?
C32 H32 0.9300 . ?
C33 C34 1.385(13) . ?
C33 H33 0.9300 . ?
C34 C35 1.381(13) . ?
C34 H34 0.9300 . ?
C35 C36 1.384(12) . ?
C35 H35 0.9300 . ?
C36 H36 0.9300 . ?
C37 C42 1.355(13) . ?
C37 C38 1.395(12) . ?
C38 C39 1.389(12) . ?
C38 H38 0.9300 . ?
C39 C40 1.350(15) . ?
C39 H39 0.9300 . ?
C40 C41 1.352(15) . ?
C40 H40 0.9300 . ?
C41 C42 1.393(12) . ?
C41 H41 0.9300 . ?
C42 H42 0.9300 . ?

loop_
_geom_torsion_atom_site_label_1
_geom_torsion_atom_site_label_2
_geom_torsion_atom_site_label_3
_geom_torsion_atom_site_label_4
_geom_torsion
_geom_torsion_site_symmetry_1
_geom_torsion_site_symmetry_2
_geom_torsion_site_symmetry_3
_geom_torsion_site_symmetry_4
_geom_torsion_publ_flag
O5 Er1 N1 C1 98.2(7) . . . . ?
O3 Er1 N1 C1 -12.9(8) . . . . ?
O6 Er1 N1 C1 26.2(6) . . . . ?
O4 Er1 N1 C1 -179.7(6) . . . . ?
O7 Er1 N1 C1 -103.9(7) . . . . ?
O8 Er1 N1 C1 -53.7(6) . . . . ?
N2 Er1 N1 C1 -179.6(7) . . . . ?
O5 Er1 N1 C5 -78.4(6) . . . . ?
O3 Er1 N1 C5 170.4(5) . . . . ?
O6 Er1 N1 C5 -150.4(6) . . . . ?
O4 Er1 N1 C5 3.7(8) . . . . ?
O7 Er1 N1 C5 79.5(6) . . . . ?
O8 Er1 N1 C5 129.6(6) . . . . ?
N2 Er1 N1 C5 3.8(6) . . . . ?
O5 Er1 N2 C10 -82.7(6) . . . . ?
O3 Er1 N2 C10 12.2(9) . . . . ?
O6 Er1 N2 C10 -148.7(6) . . . . ?
O4 Er1 N2 C10 -3.9(6) . . . . ?
O7 Er1 N2 C10 81.2(6) . . . . ?
O8 Er1 N2 C10 119.5(6) . . . . ?
N1 Er1 N2 C10 176.2(7) . . . . ?
O5 Er1 N2 C6 97.7(6) . . . . ?
O3 Er1 N2 C6 -167.5(5) . . . . ?
O6 Er1 N2 C6 31.6(7) . . . . ?
O4 Er1 N2 C6 176.4(6) . . . . ?
O7 Er1 N2 C6 -98.5(6) . . . . ?
O8 Er1 N2 C6 -60.2(6) . . . . ?
N1 Er1 N2 C6 -3.5(5) . . . . ?
O5 Er1 O3 C13 43.1(7) . . . . ?
O6 Er1 O3 C13 116.1(8) . . . . ?
O4 Er1 O3 C13 -33.1(7) . . . . ?
O7 Er1 O3 C13 -114.8(7) . . . . ?
O8 Er1 O3 C13 -165.3(8) . . . . ?
N1 Er1 O3 C13 155.2(7) . . . . ?
N2 Er1 O3 C13 -49.5(9) . . . . ?
O5 Er1 O4 C15 -69.9(7) . . . . ?
O3 Er1 O4 C15 29.3(7) . . . . ?
O6 Er1 O4 C15 -16.7(8) . . . . ?
O7 Er1 O4 C15 123.4(7) . . . . ?
O8 Er1 O4 C15 92.0(7) . . . . ?
N1 Er1 O4 C15 -158.9(6) . . . . ?
N2 Er1 O4 C15 -159.0(7) . . . . ?
O3 Er1 O5 C28 38.5(7) . . . . ?
O6 Er1 O5 C28 -35.2(6) . . . . ?
O4 Er1 O5 C28 109.9(7) . . . . ?
O7 Er1 O5 C28 145.4(6) . . . . ?
O8 Er1 O5 C28 -38.0(9) . . . . ?
N1 Er1 O5 C28 -107.7(7) . . . . ?
N2 Er1 O5 C28 -171.3(7) . . . . ?
O5 Er1 O6 C30 34.7(7) . . . . ?
O3 Er1 O6 C30 -64.8(7) . . . . ?
O4 Er1 O6 C30 -19.6(8) . . . . ?
O7 Er1 O6 C30 -145.6(6) . . . . ?
O8 Er1 O6 C30 -146.7(7) . . . . ?
N1 Er1 O6 C30 137.9(7) . . . . ?
N2 Er1 O6 C30 105.5(7) . . . . ?
O9 N3 O7 Er1 -172.7(7) . . . . ?
O8 N3 O7 Er1 8.1(7) . . . . ?
O5 Er1 O7 N3 173.2(5) . . . . ?
O3 Er1 O7 N3 -79.2(5) . . . . ?
O6 Er1 O7 N3 -6.1(6) . . . . ?
O4 Er1 O7 N3 -151.8(5) . . . . ?
O8 Er1 O7 N3 -4.7(4) . . . . ?
N1 Er1 O7 N3 64.4(5) . . . . ?
N2 Er1 O7 N3 128.5(5) . . . . ?
O9 N3 O8 Er1 172.9(7) . . . . ?
O7 N3 O8 Er1 -7.9(7) . . . . ?
O5 Er1 O8 N3 -173.6(4) . . . . ?
O3 Er1 O8 N3 105.8(5) . . . . ?
O6 Er1 O8 N3 -176.4(5) . . . . ?
O4 Er1 O8 N3 45.8(5) . . . . ?
O7 Er1 O8 N3 4.7(4) . . . . ?
N1 Er1 O8 N3 -97.5(5) . . . . ?
N2 Er1 O8 N3 -45.3(5) . . . . ?
C5 N1 C1 C2 0.3(13) . . . . ?
Er1 N1 C1 C2 -176.5(7) . . . . ?
N1 C1 C2 C3 1.0(14) . . . . ?
C11 O1 C3 C2 -2.5(14) . . . . ?
C11 O1 C3 C4 178.6(8) . . . . ?
C1 C2 C3 O1 179.6(9) . . . . ?
C1 C2 C3 C4 -1.5(13) . . . . ?
O1 C3 C4 C5 179.8(8) . . . . ?
C2 C3 C4 C5 0.8(13) . . . . ?
C1 N1 C5 C4 -1.1(12) . . . . ?
Er1 N1 C5 C4 175.7(6) . . . . ?
C1 N1 C5 C6 179.4(7) . . . . ?
Er1 N1 C5 C6 -3.8(9) . . . . ?
C3 C4 C5 N1 0.6(13) . . . . ?
C3 C4 C5 C6 -180.0(8) . . . . ?
C10 N2 C6 C7 1.5(11) . . . . ?
Er1 N2 C6 C7 -178.8(6) . . . . ?
C10 N2 C6 C5 -176.7(7) . . . . ?
Er1 N2 C6 C5 3.0(9) . . . . ?
N1 C5 C6 N2 0.5(11) . . . . ?
C4 C5 C6 N2 -179.0(8) . . . . ?
N1 C5 C6 C7 -177.7(8) . . . . ?
C4 C5 C6 C7 2.9(13) . . . . ?
N2 C6 C7 C8 -1.1(13) . . . . ?
C5 C6 C7 C8 176.9(8) . . . . ?
C12 O2 C8 C9 3.5(14) . . . . ?
C12 O2 C8 C7 -175.5(8) . . . . ?
C6 C7 C8 O2 179.2(8) . . . . ?
C6 C7 C8 C9 0.1(13) . . . . ?
O2 C8 C9 C10 -178.5(9) . . . . ?
C7 C8 C9 C10 0.5(13) . . . . ?
C6 N2 C10 C9 -0.9(13) . . . . ?
Er1 N2 C10 C9 179.4(7) . . . . ?
C8 C9 C10 N2 -0.1(14) . . . . ?
Er1 O3 C13 C14 21.6(13) . . . . ?
Er1 O3 C13 C16 -157.0(5) . . . . ?
O3 C13 C14 C15 11.9(14) . . . . ?
C16 C13 C14 C15 -169.4(8) . . . . ?
Er1 O4 C15 C14 -15.0(12) . . . . ?
Er1 O4 C15 C22 169.1(5) . . . . ?
C13 C14 C15 O4 -14.5(14) . . . . ?
C13 C14 C15 C22 161.3(8) . . . . ?
O3 C13 C16 C17 -158.9(9) . . . . ?
C14 C13 C16 C17 22.4(13) . . . . ?
O3 C13 C16 C21 19.0(12) . . . . ?
C14 C13 C16 C21 -159.7(9) . . . . ?
C21 C16 C17 C18 -0.4(16) . . . . ?
C13 C16 C17 C18 177.4(10) . . . . ?
C16 C17 C18 C19 0.6(18) . . . . ?
C17 C18 C19 C20 1.0(19) . . . . ?
C18 C19 C20 C21 -2.9(18) . . . . ?
C17 C16 C21 C20 -1.4(15) . . . . ?
C13 C16 C21 C20 -179.4(9) . . . . ?
C19 C20 C21 C16 3.1(17) . . . . ?
O4 C15 C22 C23 156.9(9) . . . . ?
C14 C15 C22 C23 -19.3(13) . . . . ?
O4 C15 C22 C27 -23.0(12) . . . . ?
C14 C15 C22 C27 160.8(9) . . . . ?
C27 C22 C23 C24 3.0(16) . . . . ?
C15 C22 C23 C24 -176.9(10) . . . . ?
C22 C23 C24 C25 -1.9(18) . . . . ?
C23 C24 C25 C26 0.0(19) . . . . ?
C24 C25 C26 C27 0.7(18) . . . . ?
C25 C26 C27 C22 0.4(16) . . . . ?
C23 C22 C27 C26 -2.2(14) . . . . ?
C15 C22 C27 C26 177.7(9) . . . . ?
Er1 O5 C28 C29 24.8(11) . . . . ?
Er1 O5 C28 C31 -155.6(5) . . . . ?
O5 C28 C29 C30 4.9(13) . . . . ?
C31 C28 C29 C30 -174.7(7) . . . . ?
Er1 O6 C30 C29 -25.5(12) . . . . ?
Er1 O6 C30 C37 154.9(5) . . . . ?
C28 C29 C30 O6 -3.9(13) . . . . ?
C28 C29 C30 C37 175.8(7) . . . . ?
O5 C28 C31 C32 -167.9(8) . . . . ?
C29 C28 C31 C32 11.8(12) . . . . ?
O5 C28 C31 C36 9.8(11) . . . . ?
C29 C28 C31 C36 -170.6(8) . . . . ?
C36 C31 C32 C33 1.3(14) . . . . ?
C28 C31 C32 C33 178.9(8) . . . . ?
C31 C32 C33 C34 -1.1(15) . . . . ?
C32 C33 C34 C35 0.8(16) . . . . ?
C33 C34 C35 C36 -0.7(16) . . . . ?
C34 C35 C36 C31 0.9(14) . . . . ?
C32 C31 C36 C35 -1.2(13) . . . . ?
C28 C31 C36 C35 -178.9(8) . . . . ?
O6 C30 C37 C42 -21.4(11) . . . . ?
C29 C30 C37 C42 158.9(8) . . . . ?
O6 C30 C37 C38 162.0(8) . . . . ?
C29 C30 C37 C38 -17.7(12) . . . . ?
C42 C37 C38 C39 -1.5(13) . . . . ?
C30 C37 C38 C39 175.0(8) . . . . ?
C37 C38 C39 C40 0.2(15) . . . . ?
C38 C39 C40 C41 1.5(17) . . . . ?
C39 C40 C41 C42 -1.7(16) . . . . ?
C38 C37 C42 C41 1.3(14) . . . . ?
C30 C37 C42 C41 -175.4(8) . . . . ?
C40 C41 C42 C37 0.3(15) . . . . ?
